data_7101121
loop_
_publ_author_name
'Paul D. Beer'
'Andrew Cowley'
'David Curiel'

_publ_section_title
;
Indolocarbazoles: a new family of anion sensors
;
_journal_issue 2
_journal_name_full 'Chemical Communications'
_journal_paper_doi 10.1039/b412363h
_journal_year 2005
_chemical_compound_source
;
synthesis as described
;
_chemical_formula_moiety '4(C20 H16 N2), 2(C16 H36 N), 2(C6 H14 O), 2F'
_chemical_formula_sum 'C124 H164 F2 N10 O2'
_chemical_formula_weight 1864.73
_chemical_name_systematic
;
?
;
_space_group_IT_number 2
_symmetry_cell_setting triclinic
_symmetry_space_group_name_Hall '-P 1'
_symmetry_space_group_name_H-M 'P -1'
_atom_sites_solution_hydrogens geom
_atom_sites_solution_primary direct
_cell_angle_alpha 104.5255(8)
_cell_angle_beta 94.2109(8)
_cell_angle_gamma 92.3985(5)
_cell_formula_units_Z 2
_cell_length_a 14.1678(2)
_cell_length_b 14.5150(2)
_cell_length_c 28.0396(4)
_cell_measurement_reflns_used 89631
_cell_measurement_temperature 150
_cell_measurement_theta_max 28
_cell_measurement_theta_min 5
_cell_volume 5555.98(14)
_computing_cell_refinement
;
KappaCCD software 'DENZO' (Otwinowski & Minor, 1996)
;
_computing_data_collection
;
KappaCCD software 'Collect' (Nonius, 2000)
;
_computing_data_reduction
;
KappaCCD software 'DENZO' (Otwinowski & Minor, 1996)
;
_computing_publication_material
;
CRYSTALS (Watkin et al, 2001)
;
_computing_structure_refinement
;
CRYSTALS (Watkin et al, 2001)
;
_computing_structure_solution 'SIR92 (Giacovazzo et al, 1992)'
_diffrn_ambient_temperature 150
_diffrn_measured_fraction_theta_full 0.996
_diffrn_measured_fraction_theta_max 0.997
_diffrn_measurement_device_type
;
Nonius KappaCCD
;
_diffrn_measurement_method \w
_diffrn_radiation_monochromator graphite
_diffrn_radiation_type 'Mo K\a'
_diffrn_radiation_wavelength 0.71073
_diffrn_reflns_av_R_equivalents 0.078
_diffrn_reflns_limit_h_max 18
_diffrn_reflns_limit_h_min -18
_diffrn_reflns_limit_k_max 18
_diffrn_reflns_limit_k_min -18
_diffrn_reflns_limit_l_max 36
_diffrn_reflns_limit_l_min -36
_diffrn_reflns_number 89631
_diffrn_reflns_theta_full 25.775
_diffrn_reflns_theta_max 27.423
_diffrn_reflns_theta_min 5.092
_diffrn_standards_decay_% 0.00
_diffrn_standards_interval_count 0
_diffrn_standards_interval_time 0
_diffrn_standards_number 0
_exptl_absorpt_coefficient_mu 0.068
_exptl_absorpt_correction_T_max 0.99
_exptl_absorpt_correction_T_min 0.97
_exptl_absorpt_correction_type multi-scan
_exptl_absorpt_process_details
;
Denzo/Scalepack (Otwinowski & Minor, 1996)
;
_exptl_crystal_colour ' colourless '
_exptl_crystal_density_diffrn 1.115
_exptl_crystal_description ' prism '
_exptl_crystal_F_000 2024
_exptl_crystal_size_max 0.38
_exptl_crystal_size_mid 0.16
_exptl_crystal_size_min 0.16
_refine_diff_density_max 0.71
_refine_diff_density_min -0.51
_refine_ls_extinction_method None
_refine_ls_goodness_of_fit_ref 1.1383
_refine_ls_hydrogen_treatment mixed
_refine_ls_matrix_type full
_refine_ls_number_parameters 1262
_refine_ls_number_reflns 11480
_refine_ls_number_restraints 88
_refine_ls_R_factor_all 0.1841
_refine_ls_R_factor_gt 0.0790
_refine_ls_shift/su_max 0.025405
_refine_ls_structure_factor_coef F
_refine_ls_weighting_details
;
Method, part 1, Chebychev polynomial, (Watkin, 1994, Prince, 1982)
[weight] = 1.0/[A~0~*T~0~(x)+A~1~*T~1~(x) ... +A~n-1~]*T~n-1~(x)]
where A~i~ are the Chebychev coefficients listed below and x= Fcalc/Fmax
Method = Robust Weighting (Prince, 1982)
W = [weight] * [1-(deltaF/6*sigmaF)^2^]^2^
A~i~ are:
2.74 2.72 2.02
;
_refine_ls_weighting_scheme calc
_refine_ls_wR_factor_all 0.1094
_refine_ls_wR_factor_gt 0.0839
_refine_ls_wR_factor_ref 0.0839
_reflns_limit_h_max 18
_reflns_limit_h_min -18
_reflns_limit_k_max 18
_reflns_limit_k_min -18
_reflns_limit_l_max 36
_reflns_limit_l_min 0
_reflns_number_gt 11480
_reflns_number_total 24984
_reflns_threshold_expression I>2.00u(I)
_cod_data_source_file b412363h.txt
_cod_depositor_comments
;
The following automatic conversions were performed:
'_symmetry_cell_setting' value 'Triclinic' changed to 'triclinic'
according to '/home/saulius/struct/CIF-dictionaries/cif_core.dic'
dictionary named 'cif_core.dic' version 2.4.1 from 2010-06-29.

Automatic conversion script
Id: cif_fix_enum 1527 2010-12-29 10:47:43Z saulius 
;
_cod_original_sg_symbol_H-M 'P -1 '
_cod_original_formula_sum ' C124 H164 F2 N10 O2 '
_cod_database_code 7101121

loop_
_symmetry_equiv_pos_as_xyz
x,y,z
-x,-y,-z

loop_
_atom_site_label
_atom_site_type_symbol
_atom_site_fract_x
_atom_site_fract_y
_atom_site_fract_z
_atom_site_U_iso_or_equiv
_atom_site_occupancy
_atom_site_adp_type
_atom_site_refinement_flags_posn
_atom_site_refinement_flags_adp
_atom_site_refinement_flags_occupancy
F1 F 0.29843(12) 0.37310(12) 0.30740(7) 0.0452 1.0000 Uani . . .
F2 F 0.30190(13) 0.32055(13) 0.20036(7) 0.0472 1.0000 Uani . . .
N1 N 0.2404(2) 0.5469(2) 0.32984(10) 0.0420 1.0000 Uani . . .
C1 C 0.2510(2) 0.6178(2) 0.37356(12) 0.0407 1.0000 Uani . . .
C2 C 0.3126(3) 0.6252(2) 0.41550(13) 0.0479 1.0000 Uani . . .
C3 C 0.3116(3) 0.7061(3) 0.45372(13) 0.0514 1.0000 Uani . . .
C4 C 0.2514(3) 0.7797(3) 0.45135(13) 0.0475 1.0000 Uani . . .
C5 C 0.1887(3) 0.7698(2) 0.40981(13) 0.0451 1.0000 Uani . . .
C6 C 0.1871(2) 0.6886(2) 0.37055(12) 0.0421 1.0000 Uani . . .
C7 C 0.1340(2) 0.6571(2) 0.32244(12) 0.0396 1.0000 Uani . . .
C8 C 0.0589(2) 0.6938(2) 0.29869(13) 0.0428 1.0000 Uani . . .
C9 C 0.0207(2) 0.6448(2) 0.25201(13) 0.0434 1.0000 Uani . . .
C10 C 0.0586(2) 0.5584(2) 0.22817(12) 0.0411 1.0000 Uani . . .
C11 C 0.0370(2) 0.4923(2) 0.17993(12) 0.0433 1.0000 Uani . . .
C12 C -0.0281(2) 0.4882(3) 0.13908(13) 0.0482 1.0000 Uani . . .
C13 C -0.0269(3) 0.4159(3) 0.09622(13) 0.0538 1.0000 Uani . . .
C14 C 0.0396(3) 0.3460(3) 0.09459(14) 0.0550 1.0000 Uani . . .
C15 C 0.1042(3) 0.3463(2) 0.13390(13) 0.0495 1.0000 Uani . . .
C16 C 0.1021(2) 0.4200(2) 0.17671(12) 0.0433 1.0000 Uani . . .
N2 N 0.1588(2) 0.43766(19) 0.22047(10) 0.0412 1.0000 Uani . . .
C17 C 0.1335(2) 0.5213(2) 0.25108(12) 0.0374 1.0000 Uani . . .
C18 C 0.1706(2) 0.5699(2) 0.29911(12) 0.0370 1.0000 Uani . . .
C19 C 0.2547(3) 0.8672(3) 0.49387(14) 0.0595 1.0000 Uani . . .
C20 C -0.0929(4) 0.4138(4) 0.05112(16) 0.0758 1.0000 Uani . . .
N3 N 0.4730(2) 0.4559(2) 0.31324(12) 0.0458 1.0000 Uani . . .
C21 C 0.5208(2) 0.4744(2) 0.35962(13) 0.0439 1.0000 Uani . . .
C22 C 0.5015(2) 0.4395(3) 0.40011(14) 0.0494 1.0000 Uani . . .
C23 C 0.5634(3) 0.4668(3) 0.44171(14) 0.0500 1.0000 Uani . . .
C24 C 0.6436(3) 0.5291(3) 0.44507(13) 0.0499 1.0000 Uani . . .
C25 C 0.6616(2) 0.5648(2) 0.40499(14) 0.0459 1.0000 Uani . . .
C26 C 0.6006(2) 0.5371(2) 0.36141(13) 0.0401 1.0000 Uani . . .
C27 C 0.5983(2) 0.5586(2) 0.31378(13) 0.0411 1.0000 Uani . . .
C28 C 0.6557(2) 0.6192(2) 0.29395(13) 0.0459 1.0000 Uani . . .
C29 C 0.6314(3) 0.6299(2) 0.24750(13) 0.0486 1.0000 Uani . . .
C30 C 0.5508(2) 0.5790(2) 0.21905(13) 0.0459 1.0000 Uani . . .
C31 C 0.5078(3) 0.5735(2) 0.16997(13) 0.0472 1.0000 Uani . . .
C32 C 0.5299(3) 0.6159(2) 0.13240(14) 0.0524 1.0000 Uani . . .
C33 C 0.4759(3) 0.5923(3) 0.08735(15) 0.0579 1.0000 Uani . . .
C34 C 0.3983(3) 0.5253(3) 0.08048(15) 0.0605 1.0000 Uani . . .
C35 C 0.3728(3) 0.4816(3) 0.11658(15) 0.0559 1.0000 Uani . . .
C36 C 0.4289(2) 0.5068(2) 0.16191(14) 0.0477 1.0000 Uani . . .
N4 N 0.4208(2) 0.4739(2) 0.20336(12) 0.0498 1.0000 Uani . . .
C37 C 0.4946(2) 0.5166(2) 0.23810(13) 0.0447 1.0000 Uani . . .
C38 C 0.5177(2) 0.5068(2) 0.28575(13) 0.0417 1.0000 Uani . . .
C39 C 0.7092(3) 0.5548(3) 0.49184(15) 0.0606 1.0000 Uani . . .
C40 C 0.5007(4) 0.6350(3) 0.04568(16) 0.0747 1.0000 Uani . . .
N5 N 0.3872(2) 0.2135(2) 0.30294(10) 0.0416 1.0000 Uani . . .
C41 C 0.3912(2) 0.1921(2) 0.34826(12) 0.0402 1.0000 Uani . . .
C42 C 0.3432(3) 0.2301(2) 0.38951(13) 0.0457 1.0000 Uani . . .
C43 C 0.3611(3) 0.1965(3) 0.43051(13) 0.0510 1.0000 Uani . . .
C44 C 0.4248(3) 0.1249(3) 0.43200(14) 0.0548 1.0000 Uani . . .
C45 C 0.4714(3) 0.0864(2) 0.39032(13) 0.0478 1.0000 Uani . . .
C46 C 0.4558(2) 0.1201(2) 0.34812(12) 0.0401 1.0000 Uani . . .
C47 C 0.4943(2) 0.0997(2) 0.30081(12) 0.0397 1.0000 Uani . . .
C48 C 0.5639(2) 0.0383(2) 0.27973(13) 0.0427 1.0000 Uani . . .
C49 C 0.5895(2) 0.0383(2) 0.23350(13) 0.0456 1.0000 Uani . . .
C50 C 0.5454(2) 0.0977(2) 0.20687(12) 0.0417 1.0000 Uani . . .
C51 C 0.5526(2) 0.1110(2) 0.15779(13) 0.0453 1.0000 Uani . . .
C52 C 0.6069(3) 0.0703(3) 0.11882(14) 0.0517 1.0000 Uani . . .
C53 C 0.5938(3) 0.0954(3) 0.07425(15) 0.0575 1.0000 Uani . . .
C54 C 0.5268(3) 0.1616(3) 0.06920(14) 0.0587 1.0000 Uani . . .
C55 C 0.4740(3) 0.2042(3) 0.10692(14) 0.0522 1.0000 Uani . . .
C56 C 0.4871(2) 0.1779(2) 0.15151(12) 0.0450 1.0000 Uani . . .
N6 N 0.4425(2) 0.2071(2) 0.19399(10) 0.0422 1.0000 Uani . . .
C57 C 0.4753(2) 0.1584(2) 0.22721(12) 0.0400 1.0000 Uani . . .
C58 C 0.4506(2) 0.1596(2) 0.27456(12) 0.0391 1.0000 Uani . . .
C59 C 0.4418(4) 0.0917(4) 0.47886(17) 0.0814 1.0000 Uani . . .
C60 C 0.6501(3) 0.0511(4) 0.03169(16) 0.0755 1.0000 Uani . . .
N7 N 0.1330(2) 0.29190(19) 0.31695(10) 0.0387 1.0000 Uani . . .
C61 C 0.0894(2) 0.3106(2) 0.36057(12) 0.0370 1.0000 Uani . . .
C62 C 0.1076(2) 0.3858(2) 0.40262(13) 0.0460 1.0000 Uani . . .
C63 C 0.0527(2) 0.3883(3) 0.44158(12) 0.0464 1.0000 Uani . . .
C64 C -0.0198(2) 0.3181(2) 0.43975(12) 0.0427 1.0000 Uani . . .
C65 C -0.0362(2) 0.2433(2) 0.39792(12) 0.0392 1.0000 Uani . . .
C66 C 0.0184(2) 0.2383(2) 0.35776(11) 0.0349 1.0000 Uani . . .
C67 C 0.0210(2) 0.1720(2) 0.31041(11) 0.0339 1.0000 Uani . . .
C68 C -0.0301(2) 0.0836(2) 0.28739(12) 0.0428 1.0000 Uani . . .
C69 C -0.0068(2) 0.0317(2) 0.24231(13) 0.0448 1.0000 Uani . . .
C70 C 0.0663(2) 0.0666(2) 0.21850(11) 0.0390 1.0000 Uani . . .
C71 C 0.1044(2) 0.0316(2) 0.17135(11) 0.0410 1.0000 Uani . . .
C72 C 0.0837(3) -0.0504(2) 0.13220(12) 0.0482 1.0000 Uani . . .
C73 C 0.1298(3) -0.0603(3) 0.08960(13) 0.0534 1.0000 Uani . . .
C74 C 0.1973(3) 0.0109(3) 0.08631(13) 0.0533 1.0000 Uani . . .
C75 C 0.2205(3) 0.0908(3) 0.12458(13) 0.0477 1.0000 Uani . . .
C76 C 0.1729(2) 0.1010(2) 0.16717(12) 0.0409 1.0000 Uani . . .
N8 N 0.1802(2) 0.1744(2) 0.20958(10) 0.0398 1.0000 Uani . . .
C77 C 0.1153(2) 0.1550(2) 0.24041(11) 0.0351 1.0000 Uani . . .
C78 C 0.0941(2) 0.2070(2) 0.28703(11) 0.0346 1.0000 Uani . . .
C79 C -0.0796(3) 0.3262(3) 0.48290(14) 0.0607 1.0000 Uani . . .
C80 C 0.1067(4) -0.1469(3) 0.04602(14) 0.0731 1.0000 Uani . . .
N9 N 0.3078(2) 0.8271(2) 0.23947(10) 0.0452 1.0000 Uani . . .
C81 C 0.3434(3) 0.7637(2) 0.27175(13) 0.0463 1.0000 Uani . . .
C82 C 0.4296(3) 0.8058(3) 0.30780(14) 0.0581 1.0000 Uani . . .
C83 C 0.4442(3) 0.7519(3) 0.34655(15) 0.0537 1.0000 Uani . . .
C84 C 0.5293(3) 0.7903(3) 0.38275(15) 0.0629 1.0000 Uani . . .
C85 C 0.2180(3) 0.7784(3) 0.20793(13) 0.0494 1.0000 Uani . . .
C86 C 0.2307(3) 0.6890(3) 0.16748(13) 0.0510 1.0000 Uani . . .
C87 C 0.1421(3) 0.6720(3) 0.13080(13) 0.0515 1.0000 Uani . . .
C88 C 0.1489(3) 0.5891(3) 0.08617(14) 0.0638 1.0000 Uani . . .
C89 C 0.2827(3) 0.9232(2) 0.27030(12) 0.0459 1.0000 Uani . . .
C90 C 0.2169(3) 0.9194(3) 0.31041(14) 0.0580 1.0000 Uani . . .
C91 C 0.1989(3) 1.0176(2) 0.33904(13) 0.0489 1.0000 Uani . . .
C92 C 0.1353(3) 1.0204(3) 0.38099(14) 0.0587 1.0000 Uani . . .
C93 C 0.3868(3) 0.8419(3) 0.20749(13) 0.0513 1.0000 Uani . . .
C94 C 0.3623(3) 0.8880(3) 0.16643(14) 0.0622 1.0000 Uani . . .
C95 C 0.4408(3) 0.8694(3) 0.13074(14) 0.0658 1.0000 Uani . . .
C96 C 0.4188(4) 0.8991(4) 0.08402(17) 0.0755 1.0000 Uani . . .
N10 N 0.8027(2) 0.32872(19) 0.23871(10) 0.0451 1.0000 Uani D . .
C97 C 0.8171(3) 0.2290(2) 0.20784(12) 0.0438 1.0000 Uani . . .
C98 C 0.8858(3) 0.2220(3) 0.16810(12) 0.0486 1.0000 Uani . . .
C99 C 0.8768(3) 0.1212(3) 0.13382(13) 0.0502 1.0000 Uani . . .
C100 C 0.9357(3) 0.1112(3) 0.09031(15) 0.0641 1.0000 Uani . . .
C101 C 0.7225(3) 0.3230(3) 0.27057(13) 0.0518 1.0000 Uani . . .
C102 C 0.7388(3) 0.2637(3) 0.30805(13) 0.0511 1.0000 Uani . . .
C103 C 0.6701(3) 0.2889(2) 0.34776(13) 0.0477 1.0000 Uani . . .
C104 C 0.6842(3) 0.2359(3) 0.38765(13) 0.0522 1.0000 Uani . . .
C105 C 0.7771(3) 0.3953(2) 0.20585(13) 0.0504 1.0000 Uani . . .
C106 C 0.6992(3) 0.3611(3) 0.16462(14) 0.0562 1.0000 Uani . . .
C107 C 0.7023(3) 0.4296(3) 0.13124(14) 0.0539 1.0000 Uani . . .
C108 C 0.6344(3) 0.3979(3) 0.08438(15) 0.0645 1.0000 Uani . . .
C109 C 0.8954(3) 0.3692(2) 0.26945(13) 0.0554 0.562(11) Uani D . P
C110 C 0.9133(5) 0.4664(4) 0.3033(2) 0.0414(18) 0.562(11) Uiso D . P
C111 C 0.8836(4) 0.4764(4) 0.3557(2) 0.040(2) 0.562(11) Uiso D . P
C112 C 0.9275(3) 0.5775(3) 0.38710(16) 0.0743 0.562(11) Uani D . P
C209 C 0.8954(3) 0.3692(2) 0.26945(13) 0.0554 0.438(11) Uani D . P
C210 C 0.8639(7) 0.4603(6) 0.3096(3) 0.054(3) 0.438(11) Uiso D . P
C211 C 0.9528(6) 0.4980(6) 0.3423(3) 0.056(3) 0.438(11) Uiso D . P
C212 C 0.9275(3) 0.5775(3) 0.38710(16) 0.0743 0.438(11) Uani D . P
O1 O 0.7577(5) 0.7651(5) 0.0769(2) 0.1054(19) 0.634(9) Uiso D U P
C113 C 0.8002(10) 0.7493(8) 0.0325(4) 0.106(2) 0.634(9) Uiso D U P
C114 C 0.7665(8) 0.6543(7) 0.0018(4) 0.108(2) 0.634(9) Uiso D U P
C115 C 0.8130(7) 0.8274(7) 0.0072(4) 0.107(2) 0.634(9) Uiso D U P
C116 C 0.8140(7) 0.8052(7) 0.1222(3) 0.0996(19) 0.634(9) Uiso D U P
C117 C 0.7484(7) 0.8518(7) 0.1583(4) 0.095(2) 0.634(9) Uiso D U P
C118 C 0.8792(8) 0.7449(8) 0.1412(4) 0.104(2) 0.634(9) Uiso D U P
O101 O 0.8197(10) 0.7990(9) 0.0798(4) 0.116(3) 0.366(9) Uiso D U P
C213 C 0.8015(18) 0.7474(13) 0.0281(6) 0.120(4) 0.366(9) Uiso D U P
C214 C 0.8265(16) 0.6453(13) 0.0162(7) 0.120(4) 0.366(9) Uiso D U P
C215 C 0.7254(14) 0.7661(14) -0.0088(7) 0.124(4) 0.366(9) Uiso D U P
C216 C 0.7805(11) 0.7591(12) 0.1176(5) 0.109(3) 0.366(9) Uiso D U P
C217 C 0.7168(13) 0.8330(14) 0.1454(7) 0.107(4) 0.366(9) Uiso D U P
C218 C 0.8570(14) 0.7432(15) 0.1579(7) 0.110(4) 0.366(9) Uiso D U P
O2 O 0.8238(4) 0.8369(4) 0.3879(2) 0.0655(17) 0.533(9) Uiso D U P
C119 C 0.8354(6) 0.8984(6) 0.3568(3) 0.0669(18) 0.533(9) Uiso D U P
C120 C 0.8222(8) 0.8450(8) 0.3036(4) 0.071(2) 0.533(9) Uiso D U P
C121 C 0.7856(7) 0.9862(7) 0.3688(4) 0.070(2) 0.533(9) Uiso D U P
C122 C 0.8550(6) 0.8734(7) 0.4393(3) 0.0707(19) 0.533(9) Uiso D U P
C123 C 0.8202(7) 0.8024(7) 0.4675(3) 0.071(2) 0.533(9) Uiso D U P
C124 C 0.9596(7) 0.8715(7) 0.4476(4) 0.082(2) 0.533(9) Uiso D U P
O102 O 0.8904(6) 0.8591(6) 0.3955(3) 0.088(2) 0.467(9) Uiso D U P
C219 C 0.8109(8) 0.8721(9) 0.3643(4) 0.090(2) 0.467(9) Uiso D U P
C220 C 0.8383(11) 0.8329(11) 0.3131(5) 0.090(3) 0.467(9) Uiso D U P
C221 C 0.7642(11) 0.9672(10) 0.3731(6) 0.093(3) 0.467(9) Uiso D U P
C222 C 0.8801(8) 0.8828(10) 0.4473(4) 0.092(2) 0.467(9) Uiso D U P
C223 C 0.7926(9) 0.8296(10) 0.4606(5) 0.092(3) 0.467(9) Uiso D U P
C224 C 0.9752(9) 0.8813(10) 0.4754(5) 0.099(3) 0.467(9) Uiso D U P
H1 H 0.265(3) 0.491(4) 0.3224(17) 0.080(15) 1.0000 Uiso . . .
H2 H 0.206(3) 0.405(3) 0.2253(16) 0.070(14) 1.0000 Uiso . . .
H3 H 0.423(3) 0.428(2) 0.3073(12) 0.036(9) 1.0000 Uiso . . .
H4 H 0.385(3) 0.434(3) 0.2067(14) 0.052(12) 1.0000 Uiso . . .
H5 H 0.357(3) 0.257(3) 0.2961(16) 0.066(13) 1.0000 Uiso . . .
H6 H 0.398(2) 0.241(2) 0.1966(11) 0.026(8) 1.0000 Uiso . . .
H7 H 0.183(3) 0.321(2) 0.3132(12) 0.035(9) 1.0000 Uiso . . .
H8 H 0.212(3) 0.222(3) 0.2125(14) 0.046(11) 1.0000 Uiso . . .
H21 H 0.3561 0.5737 0.4178 0.0585 1.0000 Uiso . . .
H31 H 0.3552 0.7126 0.4843 0.0622 1.0000 Uiso . . .
H51 H 0.1445 0.8210 0.4080 0.0549 1.0000 Uiso . . .
H81 H 0.0331 0.7554 0.3157 0.0524 1.0000 Uiso . . .
H91 H -0.0333 0.6702 0.2352 0.0529 1.0000 Uiso . . .
H121 H -0.0756 0.5378 0.1409 0.0585 1.0000 Uiso . . .
H141 H 0.0401 0.2939 0.0636 0.0647 1.0000 Uiso . . .
H151 H 0.1507 0.2958 0.1318 0.0595 1.0000 Uiso . . .
H191 H 0.2077 0.9119 0.4861 0.0696 1.0000 Uiso . . .
H192 H 0.3198 0.8994 0.4994 0.0696 1.0000 Uiso . . .
H193 H 0.2389 0.8483 0.5244 0.0696 1.0000 Uiso . . .
H201 H -0.1351 0.4682 0.0588 0.0890 1.0000 Uiso . . .
H202 H -0.0549 0.4195 0.0232 0.0890 1.0000 Uiso . . .
H203 H -0.1325 0.3522 0.0414 0.0890 1.0000 Uiso . . .
H221 H 0.4443 0.3958 0.3988 0.0594 1.0000 Uiso . . .
H231 H 0.5509 0.4414 0.4708 0.0604 1.0000 Uiso . . .
H251 H 0.7178 0.6101 0.4071 0.0542 1.0000 Uiso . . .
H281 H 0.7139 0.6542 0.3137 0.0535 1.0000 Uiso . . .
H291 H 0.6711 0.6740 0.2337 0.0568 1.0000 Uiso . . .
H321 H 0.5852 0.6636 0.1380 0.0622 1.0000 Uiso . . .
H341 H 0.3597 0.5083 0.0478 0.0707 1.0000 Uiso . . .
H351 H 0.3171 0.4344 0.1107 0.0645 1.0000 Uiso . . .
H391 H 0.7623 0.5994 0.4882 0.0717 1.0000 Uiso . . .
H392 H 0.6732 0.5864 0.5202 0.0717 1.0000 Uiso . . .
H393 H 0.7355 0.4956 0.4981 0.0717 1.0000 Uiso . . .
H401 H 0.5573 0.6809 0.0569 0.0887 1.0000 Uiso . . .
H402 H 0.4459 0.6692 0.0357 0.0887 1.0000 Uiso . . .
H403 H 0.5155 0.5830 0.0168 0.0887 1.0000 Uiso . . .
H421 H 0.2972 0.2804 0.3892 0.0544 1.0000 Uiso . . .
H431 H 0.3277 0.2237 0.4606 0.0608 1.0000 Uiso . . .
H451 H 0.5158 0.0348 0.3906 0.0576 1.0000 Uiso . . .
H481 H 0.5941 -0.0047 0.2984 0.0505 1.0000 Uiso . . .
H491 H 0.6394 -0.0039 0.2186 0.0532 1.0000 Uiso . . .
H521 H 0.6547 0.0235 0.1231 0.0616 1.0000 Uiso . . .
H541 H 0.5171 0.1785 0.0368 0.0719 1.0000 Uiso . . .
H551 H 0.4277 0.2522 0.1026 0.0635 1.0000 Uiso . . .
H591 H 0.4886 0.0411 0.4736 0.1028 1.0000 Uiso . . .
H592 H 0.4674 0.1468 0.5066 0.1028 1.0000 Uiso . . .
H593 H 0.3807 0.0652 0.4872 0.1028 1.0000 Uiso . . .
H601 H 0.6941 0.0060 0.0419 0.0907 1.0000 Uiso . . .
H602 H 0.6878 0.1023 0.0220 0.0907 1.0000 Uiso . . .
H603 H 0.6059 0.0156 0.0029 0.0907 1.0000 Uiso . . .
H621 H 0.1588 0.4365 0.4046 0.0525 1.0000 Uiso . . .
H631 H 0.0650 0.4417 0.4721 0.0527 1.0000 Uiso . . .
H651 H -0.0872 0.1926 0.3963 0.0469 1.0000 Uiso . . .
H681 H -0.0825 0.0595 0.3040 0.0504 1.0000 Uiso . . .
H691 H -0.0416 -0.0311 0.2262 0.0524 1.0000 Uiso . . .
H721 H 0.0361 -0.1011 0.1351 0.0571 1.0000 Uiso . . .
H741 H 0.2297 0.0033 0.0552 0.0646 1.0000 Uiso . . .
H751 H 0.2699 0.1400 0.1219 0.0589 1.0000 Uiso . . .
H791 H -0.1275 0.2708 0.4755 0.0694 1.0000 Uiso . . .
H792 H -0.0380 0.3262 0.5133 0.0694 1.0000 Uiso . . .
H793 H -0.1129 0.3869 0.4884 0.0694 1.0000 Uiso . . .
H801 H 0.0575 -0.1902 0.0545 0.0848 1.0000 Uiso . . .
H802 H 0.1654 -0.1817 0.0384 0.0848 1.0000 Uiso . . .
H803 H 0.0819 -0.1255 0.0165 0.0848 1.0000 Uiso . . .
H811 H 0.2907 0.7505 0.2914 0.0555 1.0000 Uiso . . .
H812 H 0.3608 0.7025 0.2496 0.0555 1.0000 Uiso . . .
H821 H 0.4196 0.8738 0.3242 0.0684 1.0000 Uiso . . .
H822 H 0.4872 0.8027 0.2890 0.0684 1.0000 Uiso . . .
H831 H 0.3865 0.7556 0.3653 0.0648 1.0000 Uiso . . .
H832 H 0.4531 0.6837 0.3298 0.0648 1.0000 Uiso . . .
H841 H 0.5355 0.7516 0.4076 0.0736 1.0000 Uiso . . .
H842 H 0.5212 0.8583 0.4000 0.0736 1.0000 Uiso . . .
H843 H 0.5878 0.7864 0.3646 0.0736 1.0000 Uiso . . .
H851 H 0.1890 0.8258 0.1918 0.0579 1.0000 Uiso . . .
H852 H 0.1734 0.7606 0.2307 0.0579 1.0000 Uiso . . .
H861 H 0.2883 0.6983 0.1502 0.0589 1.0000 Uiso . . .
H862 H 0.2376 0.6333 0.1821 0.0589 1.0000 Uiso . . .
H871 H 0.1330 0.7310 0.1192 0.0608 1.0000 Uiso . . .
H872 H 0.0860 0.6586 0.1482 0.0608 1.0000 Uiso . . .
H881 H 0.0894 0.5813 0.0636 0.0737 1.0000 Uiso . . .
H882 H 0.2044 0.6019 0.0682 0.0737 1.0000 Uiso . . .
H883 H 0.1573 0.5294 0.0973 0.0737 1.0000 Uiso . . .
H891 H 0.3429 0.9596 0.2866 0.0535 1.0000 Uiso . . .
H892 H 0.2512 0.9580 0.2475 0.0535 1.0000 Uiso . . .
H901 H 0.2469 0.8842 0.3334 0.0678 1.0000 Uiso . . .
H902 H 0.1553 0.8852 0.2947 0.0678 1.0000 Uiso . . .
H911 H 0.2612 1.0517 0.3535 0.0592 1.0000 Uiso . . .
H912 H 0.1679 1.0515 0.3157 0.0592 1.0000 Uiso . . .
H921 H 0.1265 1.0882 0.3984 0.0703 1.0000 Uiso . . .
H922 H 0.1656 0.9874 0.4050 0.0703 1.0000 Uiso . . .
H923 H 0.0722 0.9873 0.3671 0.0703 1.0000 Uiso . . .
H931 H 0.4392 0.8825 0.2298 0.0603 1.0000 Uiso . . .
H932 H 0.4099 0.7778 0.1924 0.0603 1.0000 Uiso . . .
H941 H 0.3584 0.9582 0.1802 0.0746 1.0000 Uiso . . .
H942 H 0.2999 0.8599 0.1486 0.0746 1.0000 Uiso . . .
H951 H 0.5005 0.9055 0.1481 0.0782 1.0000 Uiso . . .
H952 H 0.4507 0.7995 0.1219 0.0782 1.0000 Uiso . . .
H961 H 0.4727 0.8850 0.0627 0.0912 1.0000 Uiso . . .
H962 H 0.4094 0.9690 0.0921 0.0912 1.0000 Uiso . . .
H963 H 0.3596 0.8631 0.0660 0.0912 1.0000 Uiso . . .
H971 H 0.8412 0.1909 0.2308 0.0522 1.0000 Uiso . . .
H972 H 0.7541 0.2003 0.1912 0.0522 1.0000 Uiso . . .
H981 H 0.9521 0.2363 0.1840 0.0576 1.0000 Uiso . . .
H982 H 0.8707 0.2691 0.1484 0.0576 1.0000 Uiso . . .
H991 H 0.8980 0.0756 0.1533 0.0581 1.0000 Uiso . . .
H992 H 0.8088 0.1051 0.1211 0.0581 1.0000 Uiso . . .
H1001 H 0.9273 0.0443 0.0692 0.0753 1.0000 Uiso . . .
H1002 H 1.0041 0.1266 0.1025 0.0753 1.0000 Uiso . . .
H1003 H 0.9149 0.1561 0.0704 0.0753 1.0000 Uiso . . .
H1011 H 0.7111 0.3894 0.2892 0.0629 1.0000 Uiso . . .
H1012 H 0.6647 0.2946 0.2482 0.0629 1.0000 Uiso . . .
H1021 H 0.8053 0.2771 0.3237 0.0610 1.0000 Uiso . . .
H1022 H 0.7285 0.1944 0.2907 0.0610 1.0000 Uiso . . .
H1031 H 0.6789 0.3589 0.3636 0.0562 1.0000 Uiso . . .
H1032 H 0.6040 0.2731 0.3317 0.0562 1.0000 Uiso . . .
H1041 H 0.6371 0.2555 0.4126 0.0628 1.0000 Uiso . . .
H1042 H 0.7499 0.2515 0.4043 0.0628 1.0000 Uiso . . .
H1043 H 0.6750 0.1657 0.3724 0.0628 1.0000 Uiso . . .
H1051 H 0.8358 0.4090 0.1904 0.0608 1.0000 Uiso . . .
H1052 H 0.7576 0.4557 0.2278 0.0608 1.0000 Uiso . . .
H1061 H 0.7098 0.2950 0.1453 0.0681 1.0000 Uiso . . .
H1062 H 0.6362 0.3615 0.1786 0.0681 1.0000 Uiso . . .
H1071 H 0.7684 0.4345 0.1213 0.0663 1.0000 Uiso . . .
H1072 H 0.6852 0.4937 0.1504 0.0663 1.0000 Uiso . . .
H1081 H 0.6399 0.4454 0.0642 0.0782 1.0000 Uiso . . .
H1082 H 0.6511 0.3341 0.0646 0.0782 1.0000 Uiso . . .
H1083 H 0.5679 0.3933 0.0937 0.0782 1.0000 Uiso . . .
H1091 H 0.9440 0.3645 0.2450 0.0651 0.562 Uiso . . .
H1092 H 0.9090 0.3243 0.2906 0.0651 0.562 Uiso . . .
H1101 H 0.9828 0.4840 0.3059 0.0497 0.562 Uiso . . .
H1102 H 0.8776 0.5118 0.2885 0.0497 0.562 Uiso . . .
H1111 H 0.9092 0.4246 0.3697 0.0481 0.562 Uiso . . .
H1112 H 0.8129 0.4734 0.3554 0.0481 0.562 Uiso . . .
H1121 H 0.9104 0.5884 0.4220 0.0827 0.562 Uiso . . .
H1122 H 0.9980 0.5796 0.3867 0.0827 0.562 Uiso . . .
H1123 H 0.9017 0.6284 0.3724 0.0827 0.562 Uiso . . .
H2091 H 0.9426 0.3887 0.2485 0.0651 0.438 Uiso . . .
H2092 H 0.9229 0.3216 0.2860 0.0651 0.438 Uiso . . .
H2101 H 0.8398 0.5093 0.2930 0.0642 0.438 Uiso . . .
H2102 H 0.8136 0.4410 0.3290 0.0642 0.438 Uiso . . .
H2111 H 0.9991 0.5249 0.3234 0.0668 0.438 Uiso . . .
H2112 H 0.9814 0.4453 0.3544 0.0668 0.438 Uiso . . .
H2121 H 0.9863 0.6032 0.4092 0.0827 0.438 Uiso . . .
H2122 H 0.8988 0.6301 0.3750 0.0827 0.438 Uiso . . .
H2123 H 0.8810 0.5505 0.4060 0.0827 0.438 Uiso . . .
H1131 H 0.8699 0.7510 0.0419 0.1278 0.634 Uiso . . .
H1141 H 0.7963 0.6417 -0.0302 0.1295 0.634 Uiso . . .
H1142 H 0.7843 0.6050 0.0196 0.1295 0.634 Uiso . . .
H1143 H 0.6960 0.6515 -0.0047 0.1295 0.634 Uiso . . .
H1151 H 0.8445 0.8029 -0.0239 0.1279 0.634 Uiso . . .
H1152 H 0.8533 0.8815 0.0296 0.1279 0.634 Uiso . . .
H1153 H 0.7497 0.8501 -0.0011 0.1279 0.634 Uiso . . .
H1161 H 0.8620 0.8516 0.1154 0.1195 0.634 Uiso . . .
H1171 H 0.7850 0.8811 0.1909 0.1136 0.634 Uiso . . .
H1172 H 0.7164 0.9025 0.1460 0.1136 0.634 Uiso . . .
H1173 H 0.6996 0.8032 0.1624 0.1136 0.634 Uiso . . .
H1181 H 0.9135 0.7826 0.1730 0.1254 0.634 Uiso . . .
H1182 H 0.9260 0.7220 0.1166 0.1254 0.634 Uiso . . .
H1183 H 0.8426 0.6890 0.1471 0.1254 0.634 Uiso . . .
H2131 H 0.8490 0.7936 0.0206 0.1444 0.366 Uiso . . .
H2141 H 0.8116 0.6159 -0.0200 0.1441 0.366 Uiso . . .
H2142 H 0.8957 0.6422 0.0252 0.1441 0.366 Uiso . . .
H2143 H 0.7888 0.6098 0.0354 0.1441 0.366 Uiso . . .
H2151 H 0.7290 0.7201 -0.0416 0.1492 0.366 Uiso . . .
H2152 H 0.7355 0.8328 -0.0121 0.1492 0.366 Uiso . . .
H2153 H 0.6615 0.7579 0.0031 0.1492 0.366 Uiso . . .
H2161 H 0.7479 0.6958 0.1003 0.1311 0.366 Uiso . . .
H2171 H 0.6882 0.8086 0.1718 0.1286 0.366 Uiso . . .
H2172 H 0.7553 0.8939 0.1608 0.1286 0.366 Uiso . . .
H2173 H 0.6651 0.8448 0.1218 0.1286 0.366 Uiso . . .
H2181 H 0.8251 0.7159 0.1823 0.1319 0.366 Uiso . . .
H2182 H 0.8912 0.8056 0.1753 0.1319 0.366 Uiso . . .
H2183 H 0.9034 0.6981 0.1416 0.1319 0.366 Uiso . . .
H1191 H 0.9030 0.9240 0.3639 0.0803 0.533 Uiso . . .
H1201 H 0.8309 0.8903 0.2824 0.0849 0.533 Uiso . . .
H1202 H 0.8701 0.7957 0.2968 0.0849 0.533 Uiso . . .
H1203 H 0.7569 0.8132 0.2960 0.0849 0.533 Uiso . . .
H1211 H 0.7985 1.0244 0.3446 0.0840 0.533 Uiso . . .
H1212 H 0.8081 1.0242 0.4029 0.0840 0.533 Uiso . . .
H1213 H 0.7158 0.9701 0.3670 0.0840 0.533 Uiso . . .
H1221 H 0.8316 0.9389 0.4500 0.0849 0.533 Uiso . . .
H1231 H 0.8415 0.8269 0.5034 0.0856 0.533 Uiso . . .
H1232 H 0.8472 0.7394 0.4543 0.0856 0.533 Uiso . . .
H1233 H 0.7494 0.7946 0.4631 0.0856 0.533 Uiso . . .
H1241 H 0.9797 0.8972 0.4836 0.0988 0.533 Uiso . . .
H1242 H 0.9910 0.9117 0.4283 0.0988 0.533 Uiso . . .
H1243 H 0.9785 0.8044 0.4364 0.0988 0.533 Uiso . . .
H2191 H 0.7546 0.8375 0.3728 0.1083 0.467 Uiso . . .
H2201 H 0.7856 0.8394 0.2886 0.1078 0.467 Uiso . . .
H2202 H 0.8969 0.8690 0.3080 0.1078 0.467 Uiso . . .
H2203 H 0.8509 0.7640 0.3082 0.1078 0.467 Uiso . . .
H2211 H 0.7099 0.9624 0.3475 0.1116 0.467 Uiso . . .
H2212 H 0.8117 1.0185 0.3708 0.1116 0.467 Uiso . . .
H2213 H 0.7404 0.9830 0.4067 0.1116 0.467 Uiso . . .
H2221 H 0.8625 0.9502 0.4592 0.1099 0.467 Uiso . . .
H2231 H 0.7887 0.8487 0.4972 0.1104 0.467 Uiso . . .
H2232 H 0.7337 0.8466 0.4436 0.1104 0.467 Uiso . . .
H2233 H 0.7988 0.7592 0.4495 0.1104 0.467 Uiso . . .
H2241 H 0.9677 0.8979 0.5117 0.1186 0.467 Uiso . . .
H2242 H 1.0212 0.9288 0.4680 0.1186 0.467 Uiso . . .
H2243 H 0.9994 0.8162 0.4652 0.1186 0.467 Uiso . . .

loop_
_atom_site_aniso_label
_atom_site_aniso_U_11
_atom_site_aniso_U_22
_atom_site_aniso_U_33
_atom_site_aniso_U_23
_atom_site_aniso_U_13
_atom_site_aniso_U_12
F1 0.0335(9) 0.0363(10) 0.0667(13) 0.0126(9) 0.0107(9) 0.0028(8)
F2 0.0418(10) 0.0438(10) 0.0568(12) 0.0125(9) 0.0093(9) 0.0049(8)
N1 0.0419(16) 0.0370(15) 0.0469(17) 0.0080(13) 0.0097(13) 0.0066(13)
C1 0.0416(18) 0.0375(17) 0.0434(19) 0.0090(15) 0.0126(15) 0.0010(14)
C2 0.051(2) 0.0441(19) 0.051(2) 0.0162(17) 0.0076(17) 0.0035(16)
C3 0.059(2) 0.050(2) 0.046(2) 0.0145(17) 0.0078(17) 0.0015(18)
C4 0.054(2) 0.047(2) 0.0409(19) 0.0107(16) 0.0098(17) -0.0034(17)
C5 0.052(2) 0.0346(17) 0.050(2) 0.0097(15) 0.0199(17) 0.0019(15)
C6 0.0462(19) 0.0367(17) 0.0461(19) 0.0119(15) 0.0163(15) 0.0030(15)
C7 0.0414(17) 0.0332(16) 0.0446(19) 0.0084(14) 0.0133(15) 0.0017(14)
C8 0.0457(19) 0.0356(17) 0.050(2) 0.0114(15) 0.0167(16) 0.0053(15)
C9 0.0417(18) 0.0379(17) 0.053(2) 0.0126(16) 0.0101(16) 0.0088(14)
C10 0.0392(17) 0.0398(17) 0.0451(19) 0.0097(15) 0.0116(15) 0.0037(14)
C11 0.0453(19) 0.0412(18) 0.0431(19) 0.0084(15) 0.0121(16) -0.0013(15)
C12 0.0439(19) 0.051(2) 0.052(2) 0.0154(17) 0.0067(17) 0.0014(16)
C13 0.060(2) 0.056(2) 0.042(2) 0.0066(17) 0.0065(17) -0.0014(19)
C14 0.071(3) 0.047(2) 0.044(2) 0.0033(16) 0.0136(19) 0.0006(19)
C15 0.058(2) 0.0415(19) 0.049(2) 0.0079(16) 0.0188(18) 0.0053(16)
C16 0.0492(19) 0.0374(17) 0.0440(19) 0.0104(15) 0.0118(16) -0.0006(15)
N2 0.0420(16) 0.0337(14) 0.0475(17) 0.0068(13) 0.0104(13) 0.0068(13)
C17 0.0329(16) 0.0341(16) 0.0461(19) 0.0093(14) 0.0128(14) 0.0010(13)
C18 0.0342(16) 0.0329(16) 0.0444(18) 0.0073(14) 0.0147(14) 0.0035(13)
C19 0.077(3) 0.046(2) 0.051(2) 0.0024(17) 0.012(2) 0.0011(19)
C20 0.079(3) 0.090(3) 0.053(2) 0.009(2) 0.005(2) 0.008(3)
N3 0.0286(15) 0.0435(16) 0.065(2) 0.0140(14) 0.0064(14) -0.0010(13)
C21 0.0400(18) 0.0372(17) 0.054(2) 0.0070(15) 0.0123(16) 0.0087(14)
C22 0.0413(19) 0.0449(19) 0.062(2) 0.0111(17) 0.0160(18) 0.0034(15)
C23 0.050(2) 0.047(2) 0.054(2) 0.0106(17) 0.0163(18) 0.0062(17)
C24 0.054(2) 0.0446(19) 0.047(2) 0.0015(16) 0.0084(17) 0.0111(17)
C25 0.0403(18) 0.0364(17) 0.059(2) 0.0068(16) 0.0098(17) 0.0020(14)
C26 0.0325(16) 0.0334(16) 0.053(2) 0.0075(15) 0.0094(15) 0.0034(13)
C27 0.0337(16) 0.0313(16) 0.054(2) 0.0029(15) 0.0060(15) 0.0024(13)
C28 0.0425(19) 0.0398(18) 0.051(2) 0.0057(16) 0.0034(16) -0.0037(15)
C29 0.052(2) 0.0383(18) 0.051(2) 0.0051(16) 0.0075(17) -0.0072(16)
C30 0.0437(19) 0.0382(18) 0.053(2) 0.0071(15) 0.0055(16) 0.0013(15)
C31 0.052(2) 0.0375(18) 0.049(2) 0.0064(15) 0.0006(17) 0.0034(16)
C32 0.057(2) 0.0386(18) 0.060(2) 0.0094(17) 0.0043(19) 0.0043(16)
C33 0.071(3) 0.049(2) 0.052(2) 0.0101(18) 0.002(2) 0.015(2)
C34 0.064(3) 0.061(2) 0.052(2) 0.0049(19) -0.0019(19) 0.020(2)
C35 0.044(2) 0.054(2) 0.064(2) 0.0061(19) -0.0091(18) 0.0074(17)
C36 0.0410(19) 0.0406(19) 0.058(2) 0.0059(17) 0.0017(17) 0.0072(15)
N4 0.0407(17) 0.0417(17) 0.063(2) 0.0081(15) -0.0005(15) -0.0010(14)
C37 0.0383(18) 0.0361(17) 0.055(2) 0.0022(15) 0.0019(16) 0.0044(14)
C38 0.0331(17) 0.0338(16) 0.055(2) 0.0042(15) 0.0073(15) 0.0004(13)
C39 0.069(3) 0.055(2) 0.055(2) 0.0091(19) 0.007(2) 0.003(2)
C40 0.095(3) 0.072(3) 0.056(3) 0.010(2) 0.009(2) 0.012(3)
N5 0.0460(16) 0.0354(15) 0.0428(16) 0.0068(13) 0.0065(13) 0.0104(13)
C41 0.0418(18) 0.0331(16) 0.0445(19) 0.0085(14) 0.0038(15) -0.0010(14)
C42 0.051(2) 0.0361(17) 0.049(2) 0.0076(15) 0.0084(16) 0.0025(15)
C43 0.061(2) 0.048(2) 0.043(2) 0.0093(16) 0.0098(17) -0.0022(18)
C44 0.067(2) 0.046(2) 0.052(2) 0.0174(17) -0.0016(19) -0.0028(18)
C45 0.054(2) 0.0409(18) 0.049(2) 0.0138(16) 0.0013(17) 0.0024(16)
C46 0.0397(17) 0.0322(16) 0.0457(19) 0.0063(14) -0.0009(15) 0.0009(14)
C47 0.0404(17) 0.0311(16) 0.0433(18) 0.0042(14) -0.0029(15) -0.0013(14)
C48 0.0396(18) 0.0351(17) 0.051(2) 0.0080(15) 0.0011(15) 0.0051(14)
C49 0.0403(18) 0.0396(18) 0.053(2) 0.0046(16) 0.0026(16) 0.0077(15)
C50 0.0354(17) 0.0416(18) 0.0442(19) 0.0034(15) 0.0041(14) 0.0016(14)
C51 0.0410(18) 0.0432(18) 0.049(2) 0.0066(16) 0.0069(15) 0.0027(15)
C52 0.046(2) 0.056(2) 0.052(2) 0.0095(18) 0.0121(17) 0.0023(17)
C53 0.051(2) 0.064(2) 0.056(2) 0.0099(19) 0.0152(18) 0.0051(19)
C54 0.061(2) 0.071(3) 0.048(2) 0.0198(19) 0.0131(19) 0.001(2)
C55 0.048(2) 0.059(2) 0.052(2) 0.0175(18) 0.0062(17) 0.0048(17)
C56 0.0438(19) 0.0463(19) 0.0429(19) 0.0063(16) 0.0094(16) 0.0005(15)
N6 0.0386(16) 0.0440(16) 0.0470(17) 0.0141(13) 0.0087(13) 0.0118(14)
C57 0.0349(16) 0.0353(17) 0.0467(19) 0.0060(15) 0.0007(14) -0.0025(14)
C58 0.0410(18) 0.0298(15) 0.0420(18) 0.0013(14) 0.0023(15) 0.0016(14)
C59 0.108(4) 0.088(3) 0.061(3) 0.036(2) 0.020(3) 0.025(3)
C60 0.079(3) 0.094(3) 0.054(2) 0.012(2) 0.027(2) 0.014(3)
N7 0.0342(14) 0.0368(14) 0.0429(16) 0.0064(12) 0.0074(12) -0.0052(12)
C61 0.0313(16) 0.0383(17) 0.0409(18) 0.0089(14) 0.0029(14) 0.0037(13)
C62 0.0381(18) 0.0440(19) 0.049(2) 0.0012(16) 0.0019(15) -0.0058(15)
C63 0.0452(19) 0.052(2) 0.0350(18) -0.0017(15) 0.0016(15) 0.0001(16)
C64 0.0371(17) 0.051(2) 0.0374(18) 0.0076(15) 0.0028(14) 0.0001(15)
C65 0.0348(16) 0.0437(18) 0.0386(18) 0.0107(15) 0.0020(14) -0.0021(14)
C66 0.0296(15) 0.0383(16) 0.0355(17) 0.0079(13) -0.0001(13) 0.0041(13)
C67 0.0352(16) 0.0338(16) 0.0316(16) 0.0061(13) 0.0024(13) 0.0035(13)
C68 0.0448(19) 0.0444(18) 0.0368(18) 0.0074(15) 0.0053(15) -0.0086(15)
C69 0.0486(19) 0.0390(18) 0.0433(19) 0.0070(15) 0.0011(15) -0.0109(15)
C70 0.0448(18) 0.0379(17) 0.0324(16) 0.0056(13) 0.0032(14) 0.0024(14)
C71 0.0481(19) 0.0425(18) 0.0323(17) 0.0079(14) 0.0051(14) 0.0071(15)
C72 0.063(2) 0.0423(19) 0.0372(19) 0.0069(15) 0.0057(17) 0.0007(17)
C73 0.073(3) 0.052(2) 0.0352(19) 0.0078(16) 0.0071(17) 0.0148(19)
C74 0.063(2) 0.061(2) 0.0372(19) 0.0119(18) 0.0117(17) 0.0121(19)
C75 0.051(2) 0.053(2) 0.043(2) 0.0166(17) 0.0135(16) 0.0089(17)
C76 0.0466(19) 0.0378(17) 0.0399(18) 0.0118(15) 0.0051(15) 0.0070(15)
N8 0.0391(15) 0.0379(16) 0.0422(16) 0.0080(13) 0.0092(12) 0.0024(13)
C77 0.0338(16) 0.0358(16) 0.0383(17) 0.0136(14) 0.0051(13) 0.0041(13)
C78 0.0329(16) 0.0316(15) 0.0388(17) 0.0084(13) 0.0016(13) 0.0021(13)
C79 0.060(2) 0.072(3) 0.041(2) -0.0025(19) 0.0144(18) -0.009(2)
C80 0.106(4) 0.067(3) 0.038(2) -0.0014(19) 0.016(2) -0.001(2)
N9 0.0475(16) 0.0483(16) 0.0367(15) 0.0056(13) 0.0083(12) -0.0084(13)
C81 0.049(2) 0.0454(19) 0.0445(19) 0.0102(16) 0.0108(16) -0.0054(16)
C82 0.062(2) 0.067(2) 0.042(2) 0.0121(18) -0.0008(18) -0.015(2)
C83 0.059(2) 0.0412(19) 0.062(2) 0.0139(17) 0.0077(19) 0.0061(17)
C84 0.075(3) 0.061(2) 0.048(2) 0.0063(19) 0.000(2) 0.009(2)
C85 0.049(2) 0.052(2) 0.044(2) 0.0074(16) 0.0063(16) -0.0090(17)
C86 0.054(2) 0.050(2) 0.043(2) 0.0019(16) 0.0066(17) -0.0043(17)
C87 0.059(2) 0.051(2) 0.043(2) 0.0099(16) 0.0001(17) -0.0053(17)
C88 0.062(2) 0.078(3) 0.044(2) 0.007(2) -0.0033(18) -0.009(2)
C89 0.052(2) 0.0397(18) 0.0424(19) 0.0041(15) 0.0056(16) -0.0041(15)
C90 0.072(3) 0.046(2) 0.052(2) 0.0016(17) 0.0209(19) -0.0074(18)
C91 0.061(2) 0.0392(18) 0.048(2) 0.0115(16) 0.0096(17) 0.0061(16)
C92 0.076(3) 0.053(2) 0.046(2) 0.0074(17) 0.0143(19) 0.015(2)
C93 0.049(2) 0.057(2) 0.044(2) 0.0077(17) 0.0093(16) -0.0114(17)
C94 0.059(2) 0.078(3) 0.049(2) 0.020(2) 0.0028(18) -0.018(2)
C95 0.083(3) 0.070(3) 0.043(2) 0.0103(19) 0.015(2) -0.010(2)
C96 0.085(3) 0.079(3) 0.064(3) 0.021(2) 0.009(2) 0.001(2)
N10 0.0619(18) 0.0377(15) 0.0357(15) 0.0084(12) 0.0047(13) 0.0088(13)
C97 0.056(2) 0.0371(17) 0.0377(18) 0.0065(14) 0.0031(15) 0.0105(15)
C98 0.059(2) 0.0467(19) 0.0380(18) 0.0071(15) 0.0049(16) 0.0061(17)
C99 0.055(2) 0.051(2) 0.0389(19) 0.0027(16) 0.0013(16) 0.0021(17)
C100 0.075(3) 0.065(3) 0.047(2) 0.0043(19) 0.009(2) 0.014(2)
C101 0.074(3) 0.0450(19) 0.0386(19) 0.0089(15) 0.0151(18) 0.0166(18)
C102 0.066(2) 0.0428(19) 0.044(2) 0.0071(16) 0.0107(17) 0.0079(17)
C103 0.053(2) 0.0428(19) 0.045(2) 0.0066(16) 0.0052(16) -0.0001(16)
C104 0.054(2) 0.060(2) 0.043(2) 0.0135(17) 0.0053(17) 0.0008(18)
C105 0.076(3) 0.0370(18) 0.0388(18) 0.0117(15) 0.0013(18) 0.0071(17)
C106 0.067(2) 0.052(2) 0.051(2) 0.0153(18) 0.0048(19) 0.0110(19)
C107 0.056(2) 0.060(2) 0.050(2) 0.0200(18) 0.0057(17) 0.0130(18)
C108 0.068(3) 0.070(3) 0.058(2) 0.022(2) -0.005(2) 0.010(2)
C109 0.082(3) 0.0424(19) 0.0380(19) 0.0094(15) -0.0090(19) -0.0060(19)
C112 0.086(3) 0.066(3) 0.054(2) -0.009(2) -0.015(2) 0.006(2)
C209 0.082(3) 0.0424(19) 0.0380(19) 0.0094(15) -0.0090(19) -0.0060(19)
C212 0.086(3) 0.066(3) 0.054(2) -0.009(2) -0.015(2) 0.006(2)

loop_
_atom_type_symbol
_atom_type_scat_dispersion_real
_atom_type_scat_dispersion_imag
_atom_type_scat_Cromer_Mann_a1
_atom_type_scat_Cromer_Mann_b1
_atom_type_scat_Cromer_Mann_a2
_atom_type_scat_Cromer_Mann_b2
_atom_type_scat_Cromer_Mann_a3
_atom_type_scat_Cromer_Mann_b3
_atom_type_scat_Cromer_Mann_a4
_atom_type_scat_Cromer_Mann_b4
_atom_type_scat_Cromer_Mann_c
_atom_type_scat_source
'C   ' 0.0033 0.0016 2.3100 20.8439 1.0200 10.2075 1.5886 0.5687 0.8650 51.6512 0.2156 International_Tables_Vol_IV_Table_2.2B
'H   ' 0.0000 0.0000 0.4930 10.5109 0.3229 26.1257 0.1402 3.1424 0.0408 57.7998 0.0030 International_Tables_Vol_IV_Table_2.2B
'F   ' 0.0171 0.0103 3.5392 10.2825 2.6412 4.2944 1.5170 0.2615 1.0243 26.1476 0.2776 International_Tables_Vol_IV_Table_2.2B
'N   ' 0.0061 0.0033 12.2126 0.0057 3.1322 9.8933 2.0125 28.9975 1.1663 0.5826 -11.5290 International_Tables_Vol_IV_Table_2.2B
'O   ' 0.0106 0.0060 3.0485 13.2771 2.2868 5.7011 1.5463 0.3239 0.8670 32.9089 0.2508 International_Tables_Vol_IV_Table_2.2B

loop_
_geom_angle_atom_site_label_1
_geom_angle_atom_site_label_2
_geom_angle_atom_site_label_3
_geom_angle
_geom_angle_publ_flag
H1 N1 C18 121(3) no
H1 N1 C1 130(3) no
C18 N1 C1 108.5(3) yes
C6 C1 C2 121.6(3) yes
C6 C1 N1 109.1(3) yes
C2 C1 N1 129.3(3) yes
H21 C2 C3 121.184 no
H21 C2 C1 121.184 no
C3 C2 C1 117.6(3) yes
H31 C3 C4 118.819 no
H31 C3 C2 118.819 no
C4 C3 C2 122.4(3) yes
C19 C4 C5 120.9(3) yes
C19 C4 C3 120.0(3) yes
C5 C4 C3 119.1(3) yes
H51 C5 C6 119.924 no
H51 C5 C4 119.924 no
C6 C5 C4 120.2(3) yes
C7 C6 C5 134.3(3) yes
C7 C6 C1 106.6(3) yes
C5 C6 C1 119.0(3) yes
C18 C7 C8 120.5(3) yes
C18 C7 C6 105.6(3) yes
C8 C7 C6 133.8(3) yes
H81 C8 C9 119.908 no
H81 C8 C7 119.908 no
C9 C8 C7 120.2(3) yes
H91 C9 C10 120.325 no
H91 C9 C8 120.325 no
C10 C9 C8 119.4(3) yes
C17 C10 C11 105.8(3) yes
C17 C10 C9 121.2(3) yes
C11 C10 C9 133.0(3) yes
C16 C11 C12 118.7(3) yes
C16 C11 C10 106.4(3) yes
C12 C11 C10 134.9(3) yes
H121 C12 C13 119.813 no
H121 C12 C11 119.813 no
C13 C12 C11 120.4(3) yes
C20 C13 C14 120.2(3) yes
C20 C13 C12 120.8(4) yes
C14 C13 C12 118.9(3) yes
H141 C14 C15 118.568 no
H141 C14 C13 118.567 no
C15 C14 C13 122.9(3) yes
H151 C15 C16 121.338 no
H151 C15 C14 121.338 no
C16 C15 C14 117.3(3) yes
N2 C16 C15 129.1(3) yes
N2 C16 C11 109.1(3) yes
C15 C16 C11 121.8(3) yes
H2 N2 C17 127(3) no
H2 N2 C16 124(3) no
C17 N2 C16 108.2(3) yes
C18 C17 N2 130.1(3) yes
C18 C17 C10 119.4(3) yes
N2 C17 C10 110.5(3) yes
N1 C18 C17 130.6(3) yes
N1 C18 C7 110.1(3) yes
C17 C18 C7 119.3(3) yes
H193 C19 H192 109.476 no
H193 C19 H191 109.476 no
H192 C19 H191 109.475 no
H193 C19 C4 109.467 no
H192 C19 C4 109.467 no
H191 C19 C4 109.467 no
H203 C20 H202 109.476 no
H203 C20 H201 109.476 no
H202 C20 H201 109.476 no
H203 C20 C13 109.466 no
H202 C20 C13 109.466 no
H201 C20 C13 109.467 no
H3 N3 C38 129(2) no
H3 N3 C21 121(2) no
C38 N3 C21 109.0(3) yes
C26 C21 C22 121.4(3) yes
C26 C21 N3 108.8(3) yes
C22 C21 N3 129.8(3) yes
H221 C22 C23 121.083 no
H221 C22 C21 121.083 no
C23 C22 C21 117.8(3) yes
H231 C23 C24 118.719 no
H231 C23 C22 118.719 no
C24 C23 C22 122.6(3) yes
C39 C24 C25 121.2(3) yes
C39 C24 C23 119.5(3) yes
C25 C24 C23 119.3(3) yes
H251 C25 C26 120.149 no
H251 C25 C24 120.149 no
C26 C25 C24 119.7(3) yes
C27 C26 C25 134.3(3) yes
C27 C26 C21 106.5(3) yes
C25 C26 C21 119.1(3) yes
C38 C27 C28 120.7(3) yes
C38 C27 C26 106.0(3) yes
C28 C27 C26 133.2(3) yes
H281 C28 C29 120.151 no
H281 C28 C27 120.151 no
C29 C28 C27 119.7(3) yes
H291 C29 C30 119.844 no
H291 C29 C28 119.844 no
C30 C29 C28 120.3(3) yes
C37 C30 C31 106.0(3) yes
C37 C30 C29 120.3(3) yes
C31 C30 C29 133.7(3) yes
C36 C31 C32 119.4(3) yes
C36 C31 C30 106.5(3) yes
C32 C31 C30 134.1(3) yes
H321 C32 C33 119.788 no
H321 C32 C31 119.789 no
C33 C32 C31 120.4(4) yes
C40 C33 C34 120.2(4) yes
C40 C33 C32 121.2(4) yes
C34 C33 C32 118.6(4) yes
H341 C34 C35 118.343 no
H341 C34 C33 118.343 no
C35 C34 C33 123.3(4) yes
H351 C35 C36 121.564 no
H351 C35 C34 121.565 no
C36 C35 C34 116.9(4) yes
N4 C36 C35 129.1(3) yes
N4 C36 C31 109.5(3) yes
C35 C36 C31 121.3(4) yes
H4 N4 C37 124(3) no
H4 N4 C36 128(3) no
C37 N4 C36 108.2(3) yes
C38 C37 N4 130.4(3) yes
C38 C37 C30 119.8(3) yes
N4 C37 C30 109.7(3) yes
N3 C38 C37 131.2(3) yes
N3 C38 C27 109.7(3) yes
C37 C38 C27 119.1(3) yes
H393 C39 H392 109.476 no
H393 C39 H391 109.476 no
H392 C39 H391 109.476 no
H393 C39 C24 109.466 no
H392 C39 C24 109.467 no
H391 C39 C24 109.466 no
H403 C40 H402 109.476 no
H403 C40 H401 109.475 no
H402 C40 H401 109.476 no
H403 C40 C33 109.467 no
H402 C40 C33 109.467 no
H401 C40 C33 109.466 no
H5 N5 C58 127(3) no
H5 N5 C41 124(3) no
C58 N5 C41 108.3(3) yes
C46 C41 C42 121.5(3) yes
C46 C41 N5 108.9(3) yes
C42 C41 N5 129.6(3) yes
H421 C42 C43 121.095 no
H421 C42 C41 121.095 no
C43 C42 C41 117.8(3) yes
H431 C43 C44 118.695 no
H431 C43 C42 118.695 no
C44 C43 C42 122.6(3) yes
C59 C44 C45 121.1(4) yes
C59 C44 C43 119.8(4) yes
C45 C44 C43 119.1(3) yes
H451 C45 C46 120.158 no
H451 C45 C44 120.157 no
C46 C45 C44 119.7(3) yes
C47 C46 C45 133.9(3) yes
C47 C46 C41 106.8(3) yes
C45 C46 C41 119.3(3) yes
C58 C47 C48 120.7(3) yes
C58 C47 C46 106.0(3) yes
C48 C47 C46 133.3(3) yes
H481 C48 C49 120.269 no
H481 C48 C47 120.269 no
C49 C48 C47 119.5(3) yes
H491 C49 C50 119.959 no
H491 C49 C48 119.959 no
C50 C49 C48 120.1(3) yes
C57 C50 C51 105.4(3) yes
C57 C50 C49 121.0(3) yes
C51 C50 C49 133.6(3) yes
C56 C51 C52 119.6(3) yes
C56 C51 C50 106.9(3) yes
C52 C51 C50 133.5(3) yes
H521 C52 C53 120.245 no
H521 C52 C51 120.245 no
C53 C52 C51 119.5(3) yes
C60 C53 C54 120.5(4) yes
C60 C53 C52 120.3(4) yes
C54 C53 C52 119.2(3) yes
H541 C54 C55 118.650 no
H541 C54 C53 118.650 no
C55 C54 C53 122.7(3) yes
H551 C55 C56 121.144 no
H551 C55 C54 121.144 no
C56 C55 C54 117.7(3) yes
N6 C56 C55 129.6(3) yes
N6 C56 C51 109.1(3) yes
C55 C56 C51 121.3(3) yes
H6 N6 C57 127(2) no
H6 N6 C56 124(2) no
C57 N6 C56 108.8(3) yes
C58 C57 N6 131.3(3) yes
C58 C57 C50 118.9(3) yes
N6 C57 C50 109.8(3) yes
N5 C58 C57 130.2(3) yes
N5 C58 C47 110.0(3) yes
C57 C58 C47 119.9(3) yes
H593 C59 H592 109.476 no
H593 C59 H591 109.475 no
H592 C59 H591 109.476 no
H593 C59 C44 109.467 no
H592 C59 C44 109.467 no
H591 C59 C44 109.467 no
H603 C60 H602 109.476 no
H603 C60 H601 109.476 no
H602 C60 H601 109.475 no
H603 C60 C53 109.467 no
H602 C60 C53 109.467 no
H601 C60 C53 109.467 no
H7 N7 C78 126(2) no
H7 N7 C61 124(2) no
C78 N7 C61 108.4(3) yes
C66 C61 C62 121.4(3) yes
C66 C61 N7 109.2(3) yes
C62 C61 N7 129.4(3) yes
H621 C62 C63 121.067 no
H621 C62 C61 121.067 no
C63 C62 C61 117.9(3) yes
H631 C63 C64 118.884 no
H631 C63 C62 118.884 no
C64 C63 C62 122.2(3) yes
C79 C64 C65 121.0(3) yes
C79 C64 C63 119.9(3) yes
C65 C64 C63 119.1(3) yes
H651 C65 C66 119.907 no
H651 C65 C64 119.907 no
C66 C65 C64 120.2(3) yes
C67 C66 C65 134.4(3) yes
C67 C66 C61 106.5(3) yes
C65 C66 C61 119.1(3) yes
C78 C67 C68 120.7(3) yes
C78 C67 C66 106.5(3) yes
C68 C67 C66 132.8(3) yes
H681 C68 C69 120.280 no
H681 C68 C67 120.280 no
C69 C68 C67 119.4(3) yes
H691 C69 C70 119.901 no
H691 C69 C68 119.901 no
C70 C69 C68 120.2(3) yes
C77 C70 C71 106.0(3) yes
C77 C70 C69 120.6(3) yes
C71 C70 C69 133.3(3) yes
C76 C71 C72 119.7(3) yes
C76 C71 C70 106.7(3) yes
C72 C71 C70 133.6(3) yes
H721 C72 C73 120.317 no
H721 C72 C71 120.317 no
C73 C72 C71 119.4(3) yes
C80 C73 C74 119.8(3) yes
C80 C73 C72 120.5(4) yes
C74 C73 C72 119.6(3) yes
H741 C74 C75 118.920 no
H741 C74 C73 118.920 no
C75 C74 C73 122.2(3) yes
H751 C75 C76 121.033 no
H751 C75 C74 121.032 no
C76 C75 C74 117.9(3) yes
N8 C76 C75 129.6(3) yes
N8 C76 C71 109.2(3) yes
C75 C76 C71 121.2(3) yes
H8 N8 C77 128(3) no
H8 N8 C76 123(3) no
C77 N8 C76 108.5(3) yes
C78 C77 N8 130.8(3) yes
C78 C77 C70 119.6(3) yes
N8 C77 C70 109.6(3) yes
N7 C78 C77 131.2(3) yes
N7 C78 C67 109.4(3) yes
C77 C78 C67 119.4(3) yes
H793 C79 H792 109.476 no
H793 C79 H791 109.476 no
H792 C79 H791 109.476 no
H793 C79 C64 109.466 no
H792 C79 C64 109.466 no
H791 C79 C64 109.467 no
H803 C80 H802 109.476 no
H803 C80 H801 109.476 no
H802 C80 H801 109.475 no
H803 C80 C73 109.467 no
H802 C80 C73 109.466 no
H801 C80 C73 109.467 no
C93 N9 C89 109.3(3) yes
C93 N9 C85 111.6(2) yes
C89 N9 C85 107.9(3) yes
C93 N9 C81 107.6(3) yes
C89 N9 C81 111.6(2) yes
C85 N9 C81 108.8(3) yes
H812 C81 H811 109.467 no
H812 C81 C82 108.083 no
H811 C81 C82 108.083 no
H812 C81 N9 108.083 no
H811 C81 N9 108.083 no
C82 C81 N9 115.0(3) yes
H822 C82 H821 109.467 no
H822 C82 C83 109.033 no
H821 C82 C83 109.033 no
H822 C82 C81 109.033 no
H821 C82 C81 109.033 no
C83 C82 C81 111.2(3) yes
H832 C83 H831 109.467 no
H832 C83 C84 108.552 no
H831 C83 C84 108.552 no
H832 C83 C82 108.551 no
H831 C83 C82 108.551 no
C84 C83 C82 113.1(3) yes
H843 C84 H842 109.476 no
H843 C84 H841 109.476 no
H842 C84 H841 109.476 no
H843 C84 C83 109.466 no
H842 C84 C83 109.467 no
H841 C84 C83 109.467 no
H852 C85 H851 109.467 no
H852 C85 C86 107.639 no
H851 C85 C86 107.639 no
H852 C85 N9 107.639 no
H851 C85 N9 107.639 no
C86 C85 N9 116.7(3) yes
H862 C86 H861 109.467 no
H862 C86 C87 109.967 no
H861 C86 C87 109.967 no
H862 C86 C85 109.967 no
H861 C86 C85 109.967 no
C87 C86 C85 107.5(3) yes
H872 C87 H871 109.467 no
H872 C87 C88 108.599 no
H871 C87 C88 108.599 no
H872 C87 C86 108.598 no
H871 C87 C86 108.598 no
C88 C87 C86 112.9(3) yes
H883 C88 H882 109.476 no
H883 C88 H881 109.476 no
H882 C88 H881 109.476 no
H883 C88 C87 109.466 no
H882 C88 C87 109.467 no
H881 C88 C87 109.467 no
H892 C89 H891 109.467 no
H892 C89 C90 108.009 no
H891 C89 C90 108.009 no
H892 C89 N9 108.009 no
H891 C89 N9 108.009 no
C90 C89 N9 115.2(3) yes
H902 C90 H901 109.467 no
H902 C90 C91 109.186 no
H901 C90 C91 109.186 no
H902 C90 C89 109.186 no
H901 C90 C89 109.186 no
C91 C90 C89 110.6(3) yes
H912 C91 H911 109.467 no
H912 C91 C92 108.297 no
H911 C91 C92 108.297 no
H912 C91 C90 108.298 no
H911 C91 C90 108.297 no
C92 C91 C90 114.1(3) yes
H923 C92 H922 109.476 no
H923 C92 H921 109.476 no
H922 C92 H921 109.475 no
H923 C92 C91 109.467 no
H922 C92 C91 109.467 no
H921 C92 C91 109.467 no
H932 C93 H931 109.467 no
H932 C93 C94 107.515 no
H931 C93 C94 107.515 no
H932 C93 N9 107.515 no
H931 C93 N9 107.515 no
C94 C93 N9 117.2(3) yes
H942 C94 H941 109.467 no
H942 C94 C95 109.858 no
H941 C94 C95 109.858 no
H942 C94 C93 109.858 no
H941 C94 C93 109.858 no
C95 C94 C93 107.9(4) yes
H952 C95 H951 109.466 no
H952 C95 C96 108.374 no
H951 C95 C96 108.374 no
H952 C95 C94 108.374 no
H951 C95 C94 108.374 no
C96 C95 C94 113.8(4) yes
H963 C96 H962 109.476 no
H963 C96 H961 109.476 no
H962 C96 H961 109.476 no
H963 C96 C95 109.466 no
H962 C96 C95 109.466 no
H961 C96 C95 109.467 no
C109 N10 C105 107.7(3) yes
C109 N10 C101 112.1(3) yes
C105 N10 C101 108.6(3) yes
C109 N10 C97 108.7(3) yes
C105 N10 C97 111.2(2) yes
C101 N10 C97 108.7(3) yes
C209 N10 C105 107.7(3) yes
C209 N10 C101 112.1(3) yes
C105 N10 C101 108.6(3) yes
C209 N10 C97 108.7(3) yes
C105 N10 C97 111.2(2) yes
C101 N10 C97 108.7(3) yes
H972 C97 H971 109.467 no
H972 C97 C98 107.743 no
H971 C97 C98 107.742 no
H972 C97 N10 107.743 no
H971 C97 N10 107.743 no
C98 C97 N10 116.3(3) yes
H982 C98 H981 109.467 no
H982 C98 C99 109.443 no
H981 C98 C99 109.443 no
H982 C98 C97 109.443 no
H981 C98 C97 109.443 no
C99 C98 C97 109.6(3) yes
H992 C99 H991 109.467 no
H992 C99 C100 108.636 no
H991 C99 C100 108.635 no
H992 C99 C98 108.636 no
H991 C99 C98 108.636 no
C100 C99 C98 112.8(3) yes
H1003 C100 H1002 109.476 no
H1003 C100 H1001 109.476 no
H1002 C100 H1001 109.476 no
H1003 C100 C99 109.466 no
H1002 C100 C99 109.467 no
H1001 C100 C99 109.467 no
H1012 C101 H1011 109.467 no
H1012 C101 C102 107.926 no
H1011 C101 C102 107.926 no
H1012 C101 N10 107.926 no
H1011 C101 N10 107.926 no
C102 C101 N10 115.6(3) yes
H1022 C102 H1021 109.467 no
H1022 C102 C103 109.355 no
H1021 C102 C103 109.355 no
H1022 C102 C101 109.355 no
H1021 C102 C101 109.355 no
C103 C102 C101 109.9(3) yes
H1032 C103 H1031 109.467 no
H1032 C103 C104 108.504 no
H1031 C103 C104 108.504 no
H1032 C103 C102 108.504 no
H1031 C103 C102 108.504 no
C104 C103 C102 113.3(3) yes
H1043 C104 H1042 109.476 no
H1043 C104 H1041 109.476 no
H1042 C104 H1041 109.475 no
H1043 C104 C103 109.467 no
H1042 C104 C103 109.467 no
H1041 C104 C103 109.467 no
H1052 C105 H1051 109.467 no
H1052 C105 C106 107.317 no
H1051 C105 C106 107.317 no
H1052 C105 N10 107.316 no
H1051 C105 N10 107.317 no
C106 C105 N10 117.9(3) yes
H1062 C106 H1061 109.467 no
H1062 C106 C107 110.020 no
H1061 C106 C107 110.020 no
H1062 C106 C105 110.019 no
H1061 C106 C105 110.019 no
C107 C106 C105 107.3(3) yes
H1072 C107 H1071 109.466 no
H1072 C107 C108 108.491 no
H1071 C107 C108 108.492 no
H1072 C107 C106 108.491 no
H1071 C107 C106 108.491 no
C108 C107 C106 113.4(3) yes
H1083 C108 H1082 109.476 no
H1083 C108 H1081 109.475 no
H1082 C108 H1081 109.476 no
H1083 C108 C107 109.467 no
H1082 C108 C107 109.467 no
H1081 C108 C107 109.467 no
H1092 C109 H1091 109.466 no
H1092 C109 C110 105.123 no
H1091 C109 C110 105.123 no
H1092 C109 N10 105.124 no
H1091 C109 N10 105.124 no
C110 C109 N10 126.3(4) yes
H1102 C110 H1101 109.467 no
H1102 C110 C111 108.072 no
H1101 C110 C111 108.072 no
H1102 C110 C109 108.072 no
H1101 C110 C109 108.072 no
C111 C110 C109 115.0(5) yes
H1112 C111 H1111 109.467 no
H1112 C111 C112 110.434 no
H1111 C111 C112 110.433 no
H1112 C111 C110 110.434 no
H1111 C111 C110 110.433 no
C112 C111 C110 105.6(4) yes
H1123 C112 H1122 109.476 no
H1123 C112 H1121 109.476 no
H1122 C112 H1121 109.476 no
H1123 C112 C111 109.466 no
H1122 C112 C111 109.467 no
H1121 C112 C111 109.466 no
H2092 C209 H2091 109.467 no
H2092 C209 C210 110.984 no
H2091 C209 C210 110.984 no
H2092 C209 N10 110.983 no
H2091 C209 N10 110.983 no
C210 C209 N10 103.3(4) yes
H2102 C210 H2101 109.467 no
H2102 C210 C211 110.709 no
H2101 C210 C211 110.709 no
H2102 C210 C209 110.709 no
H2101 C210 C209 110.710 no
C211 C210 C209 104.5(6) yes
H2112 C211 H2111 109.467 no
H2112 C211 C212 109.636 no
H2111 C211 C212 109.636 no
H2112 C211 C210 109.636 no
H2111 C211 C210 109.636 no
C212 C211 C210 108.8(6) yes
H2123 C212 H2122 109.476 no
H2123 C212 H2121 109.476 no
H2122 C212 H2121 109.476 no
H2123 C212 C211 109.467 no
H2122 C212 C211 109.467 no
H2121 C212 C211 109.467 no
C116 O1 C113 119.2(8) yes
H1131 C113 C115 91.923 no
H1131 C113 C114 110.080 no
C115 C113 C114 117.7(9) yes
H1131 C113 O1 105.536 no
C115 C113 O1 120.9(9) yes
C114 C113 O1 108.3(9) yes
H1143 C114 H1142 109.477 no
H1143 C114 H1141 109.477 no
H1142 C114 H1141 109.473 no
H1143 C114 C113 109.483 no
H1142 C114 C113 109.459 no
H1141 C114 C113 109.458 no
H1153 C115 H1152 109.476 no
H1153 C115 H1151 109.478 no
H1152 C115 H1151 109.475 no
H1153 C115 C113 109.481 no
H1152 C115 C113 109.457 no
H1151 C115 C113 109.459 no
H1161 C116 C118 98.363 no
H1161 C116 C117 112.423 no
C118 C116 C117 113.8(8) yes
H1161 C116 O1 106.779 no
C118 C116 O1 118.6(8) yes
C117 C116 O1 106.6(7) yes
H1173 C117 H1172 109.473 no
H1173 C117 H1171 109.475 no
H1172 C117 H1171 109.474 no
H1173 C117 C116 109.469 no
H1172 C117 C116 109.467 no
H1171 C117 C116 109.469 no
H1183 C118 H1182 109.478 no
H1183 C118 H1181 109.475 no
H1182 C118 H1181 109.476 no
H1183 C118 C116 109.467 no
H1182 C118 C116 109.467 no
H1181 C118 C116 109.465 no
C216 O101 C213 119.2(13) yes
H2131 C213 C215 92.980 no
H2131 C213 C214 115.797 no
C215 C213 C214 112.5(13) yes
H2131 C213 O101 87.371 no
C215 C213 O101 126.5(14) yes
C214 C213 O101 115.2(12) yes
H2143 C214 H2142 109.469 no
H2143 C214 H2141 109.483 no
H2142 C214 H2141 109.471 no
H2143 C214 C213 109.451 no
H2142 C214 C213 109.484 no
H2141 C214 C213 109.468 no
H2153 C215 H2152 109.492 no
H2153 C215 H2151 109.495 no
H2152 C215 H2151 109.481 no
H2153 C215 C213 109.440 no
H2152 C215 C213 109.461 no
H2151 C215 C213 109.459 no
H2161 C216 C218 108.155 no
H2161 C216 C217 115.398 no
C218 C216 C217 105.6(12) yes
H2161 C216 O101 107.217 no
C218 C216 O101 114.0(12) yes
C217 C216 O101 106.6(12) yes
H2173 C217 H2172 109.483 no
H2173 C217 H2171 109.476 no
H2172 C217 H2171 109.485 no
H2173 C217 C216 109.458 no
H2172 C217 C216 109.464 no
H2171 C217 C216 109.462 no
H2183 C218 H2182 109.478 no
H2183 C218 H2181 109.473 no
H2182 C218 H2181 109.474 no
H2183 C218 C216 109.472 no
H2182 C218 C216 109.466 no
H2181 C218 C216 109.465 no
C122 O2 C119 117.3(6) yes
H1191 C119 C121 101.297 no
H1191 C119 C120 107.296 no
C121 C119 C120 114.4(7) yes
H1191 C119 O2 105.346 no
C121 C119 O2 116.0(7) yes
C120 C119 O2 111.2(7) yes
H1203 C120 H1202 109.476 no
H1203 C120 H1201 109.475 no
H1202 C120 H1201 109.477 no
H1203 C120 C119 109.466 no
H1202 C120 C119 109.467 no
H1201 C120 C119 109.466 no
H1213 C121 H1212 109.476 no
H1213 C121 H1211 109.477 no
H1212 C121 H1211 109.475 no
H1213 C121 C119 109.466 no
H1212 C121 C119 109.466 no
H1211 C121 C119 109.467 no
H1221 C122 C124 113.258 no
H1221 C122 C123 115.329 no
C124 C122 C123 101.8(7) yes
H1221 C122 O2 107.027 no
C124 C122 O2 110.8(7) yes
C123 C122 O2 108.6(7) yes
H1233 C123 H1232 109.476 no
H1233 C123 H1231 109.475 no
H1232 C123 H1231 109.475 no
H1233 C123 C122 109.467 no
H1232 C123 C122 109.467 no
H1231 C123 C122 109.467 no
H1243 C124 H1242 109.477 no
H1243 C124 H1241 109.476 no
H1242 C124 H1241 109.475 no
H1243 C124 C122 109.467 no
H1242 C124 C122 109.466 no
H1241 C124 C122 109.466 no
C222 O102 C219 116.6(8) yes
H2191 C219 C221 93.779 no
H2191 C219 C220 114.338 no
C221 C219 C220 115.5(10) yes
H2191 C219 O102 107.308 no
C221 C219 O102 121.3(9) yes
C220 C219 O102 104.5(9) yes
H2203 C220 H2202 109.476 no
H2203 C220 H2201 109.475 no
H2202 C220 H2201 109.475 no
H2203 C220 C219 109.467 no
H2202 C220 C219 109.467 no
H2201 C220 C219 109.467 no
H2213 C221 H2212 109.477 no
H2213 C221 H2211 109.476 no
H2212 C221 H2211 109.475 no
H2213 C221 C219 109.467 no
H2212 C221 C219 109.467 no
H2211 C221 C219 109.466 no
H2221 C222 C224 103.746 no
H2221 C222 C223 99.947 no
C224 C222 C223 118.7(10) yes
H2221 C222 O102 111.012 no
C224 C222 O102 109.7(10) yes
C223 C222 O102 112.8(9) yes
H2233 C223 H2232 109.476 no
H2233 C223 H2231 109.475 no
H2232 C223 H2231 109.476 no
H2233 C223 C222 109.467 no
H2232 C223 C222 109.467 no
H2231 C223 C222 109.467 no
H2243 C224 H2242 109.476 no
H2243 C224 H2241 109.474 no
H2242 C224 H2241 109.477 no
H2243 C224 C222 109.465 no
H2242 C224 C222 109.467 no
H2241 C224 C222 109.467 no

loop_
_geom_bond_atom_site_label_1
_geom_bond_atom_site_label_2
_geom_bond_distance
_geom_bond_publ_flag
N1 H1 0.88(5) no
N1 C18 1.370(4) yes
N1 C1 1.383(4) yes
C1 C6 1.412(5) yes
C1 C2 1.391(5) yes
C2 H21 1.000 no
C2 C3 1.378(5) yes
C3 H31 1.000 no
C3 C4 1.406(5) yes
C4 C19 1.504(5) yes
C4 C5 1.385(5) yes
C5 H51 1.000 no
C5 C6 1.395(5) yes
C6 C7 1.452(5) yes
C7 C18 1.411(4) yes
C7 C8 1.407(5) yes
C8 H81 1.000 no
C8 C9 1.382(5) yes
C9 H91 1.000 no
C9 C10 1.414(5) yes
C10 C17 1.396(5) yes
C10 C11 1.451(5) yes
C11 C16 1.416(5) yes
C11 C12 1.405(5) yes
C12 H121 1.000 no
C12 C13 1.385(5) yes
C13 C20 1.509(6) yes
C13 C14 1.408(6) yes
C14 H141 1.000 no
C14 C15 1.379(6) yes
C15 H151 1.000 no
C15 C16 1.396(5) yes
C16 N2 1.377(5) yes
N2 H2 0.85(5) no
N2 C17 1.378(4) yes
C17 C18 1.405(5) yes
C19 H193 1.000 no
C19 H192 1.000 no
C19 H191 1.000 no
C20 H203 1.000 no
C20 H202 1.000 no
C20 H201 1.000 no
N3 H3 0.79(4) no
N3 C38 1.363(4) yes
N3 C21 1.380(5) yes
C21 C26 1.410(5) yes
C21 C22 1.394(5) yes
C22 H221 1.000 no
C22 C23 1.369(5) yes
C23 H231 1.000 no
C23 C24 1.406(5) yes
C24 C39 1.506(6) yes
C24 C25 1.385(5) yes
C25 H251 1.000 no
C25 C26 1.404(5) yes
C26 C27 1.445(5) yes
C27 C38 1.409(5) yes
C27 C28 1.413(5) yes
C28 H281 1.000 no
C28 C29 1.370(5) yes
C29 H291 1.000 no
C29 C30 1.410(5) yes
C30 C37 1.408(5) yes
C30 C31 1.446(5) yes
C31 C36 1.414(5) yes
C31 C32 1.395(5) yes
C32 H321 1.000 no
C32 C33 1.385(6) yes
C33 C40 1.509(6) yes
C33 C34 1.406(6) yes
C34 H341 1.000 no
C34 C35 1.383(6) yes
C35 H351 1.000 no
C35 C36 1.405(5) yes
C36 N4 1.373(5) yes
N4 H4 0.78(4) no
N4 C37 1.386(5) yes
C37 C38 1.396(5) yes
C39 H393 1.000 no
C39 H392 1.000 no
C39 H391 1.000 no
C40 H403 1.000 no
C40 H402 1.000 no
C40 H401 1.000 no
N5 H5 0.84(5) no
N5 C58 1.380(4) yes
N5 C41 1.380(4) yes
C41 C46 1.417(5) yes
C41 C42 1.389(5) yes
C42 H421 1.000 no
C42 C43 1.369(5) yes
C43 H431 1.000 no
C43 C44 1.410(6) yes
C44 C59 1.516(6) yes
C44 C45 1.390(5) yes
C45 H451 1.000 no
C45 C46 1.396(5) yes
C46 C47 1.438(5) yes
C47 C58 1.407(5) yes
C47 C48 1.418(5) yes
C48 H481 1.000 no
C48 C49 1.371(5) yes
C49 H491 1.000 no
C49 C50 1.411(5) yes
C50 C57 1.411(5) yes
C50 C51 1.447(5) yes
C51 C56 1.405(5) yes
C51 C52 1.405(5) yes
C52 H521 1.000 no
C52 C53 1.389(5) yes
C53 C60 1.507(6) yes
C53 C54 1.404(6) yes
C54 H541 1.000 no
C54 C55 1.374(5) yes
C55 H551 1.000 no
C55 C56 1.397(5) yes
C56 N6 1.370(4) yes
N6 H6 0.81(3) no
N6 C57 1.370(4) yes
C57 C58 1.394(5) yes
C59 H593 1.000 no
C59 H592 1.000 no
C59 H591 1.000 no
C60 H603 1.000 no
C60 H602 1.000 no
C60 H601 1.000 no
N7 H7 0.84(4) no
N7 C78 1.372(4) yes
N7 C61 1.382(4) yes
C61 C66 1.407(4) yes
C61 C62 1.391(5) yes
C62 H621 1.000 no
C62 C63 1.381(5) yes
C63 H631 1.000 no
C63 C64 1.405(5) yes
C64 C79 1.511(5) yes
C64 C65 1.382(5) yes
C65 H651 1.000 no
C65 C66 1.402(4) yes
C66 C67 1.435(4) yes
C67 C78 1.409(4) yes
C67 C68 1.423(4) yes
C68 H681 1.000 no
C68 C69 1.370(5) yes
C69 H691 1.000 no
C69 C70 1.416(5) yes
C70 C77 1.404(4) yes
C70 C71 1.445(5) yes
C71 C76 1.402(5) yes
C71 C72 1.406(5) yes
C72 H721 1.000 no
C72 C73 1.382(5) yes
C73 C80 1.521(5) yes
C73 C74 1.404(6) yes
C74 H741 1.000 no
C74 C75 1.378(5) yes
C75 H751 1.000 no
C75 C76 1.393(5) yes
C76 N8 1.377(4) yes
N8 H8 0.79(4) no
N8 C77 1.375(4) yes
C77 C78 1.396(4) yes
C79 H793 1.000 no
C79 H792 1.000 no
C79 H791 1.000 no
C80 H803 1.000 no
C80 H802 1.000 no
C80 H801 1.000 no
N9 C93 1.525(4) yes
N9 C89 1.517(4) yes
N9 C85 1.531(4) yes
N9 C81 1.521(5) yes
C81 H812 1.000 no
C81 H811 1.000 no
C81 C82 1.527(5) yes
C82 H822 1.000 no
C82 H821 1.000 no
C82 C83 1.498(5) yes
C83 H832 1.000 no
C83 H831 1.000 no
C83 C84 1.509(6) yes
C84 H843 1.000 no
C84 H842 1.000 no
C84 H841 1.000 no
C85 H852 1.000 no
C85 H851 1.000 no
C85 C86 1.521(5) yes
C86 H862 1.000 no
C86 H861 1.000 no
C86 C87 1.533(5) yes
C87 H872 1.000 no
C87 H871 1.000 no
C87 C88 1.515(6) yes
C88 H883 1.000 no
C88 H882 1.000 no
C88 H881 1.000 no
C89 H892 1.000 no
C89 H891 1.000 no
C89 C90 1.523(5) yes
C90 H902 1.000 no
C90 H901 1.000 no
C90 C91 1.493(5) yes
C91 H912 1.000 no
C91 H911 1.000 no
C91 C92 1.527(5) yes
C92 H923 1.000 no
C92 H922 1.000 no
C92 H921 1.000 no
C93 H932 1.000 no
C93 H931 1.000 no
C93 C94 1.497(6) yes
C94 H942 1.000 no
C94 H941 1.000 no
C94 C95 1.538(6) yes
C95 H952 1.000 no
C95 H951 1.000 no
C95 C96 1.494(6) yes
C96 H963 1.000 no
C96 H962 1.000 no
C96 H961 1.000 no
N10 C109 1.525(5) yes
N10 C105 1.530(4) yes
N10 C101 1.508(5) yes
N10 C97 1.519(4) yes
N10 C209 1.525(5) yes
N10 C105 1.530(4) yes
N10 C101 1.508(5) yes
N10 C97 1.519(4) yes
C97 H972 1.000 no
C97 H971 1.000 no
C97 C98 1.520(5) yes
C98 H982 1.000 no
C98 H981 1.000 no
C98 C99 1.530(5) yes
C99 H992 1.000 no
C99 H991 1.000 no
C99 C100 1.509(5) yes
C100 H1003 1.000 no
C100 H1002 1.000 no
C100 H1001 1.000 no
C101 H1012 1.000 no
C101 H1011 1.000 no
C101 C102 1.528(5) yes
C102 H1022 1.000 no
C102 H1021 1.000 no
C102 C103 1.518(5) yes
C103 H1032 1.000 no
C103 H1031 1.000 no
C103 C104 1.515(5) yes
C104 H1043 1.000 no
C104 H1042 1.000 no
C104 H1041 1.000 no
C105 H1052 1.000 no
C105 H1051 1.000 no
C105 C106 1.510(5) yes
C106 H1062 1.000 no
C106 H1061 1.000 no
C106 C107 1.528(5) yes
C107 H1072 1.000 no
C107 H1071 1.000 no
C107 C108 1.529(6) yes
C108 H1083 1.000 no
C108 H1082 1.000 no
C108 H1081 1.000 no
C109 H1092 1.000 no
C109 H1091 1.000 no
C109 C110 1.490(7) yes
C110 H1102 1.000 no
C110 H1101 1.000 no
C110 C111 1.531(8) yes
C111 H1112 1.000 no
C111 H1111 1.000 no
C111 C112 1.585(7) yes
C112 H1123 1.000 no
C112 H1122 1.000 no
C112 H1121 1.000 no
C209 H2092 1.000 no
C209 H2091 1.000 no
C209 C210 1.610(9) yes
C210 H2102 1.000 no
C210 H2101 1.000 no
C210 C211 1.500(11) yes
C211 H2112 1.000 no
C211 H2111 1.000 no
C211 C212 1.552(9) yes
C212 H2123 1.000 no
C212 H2122 1.000 no
C212 H2121 1.000 no
O1 C116 1.425(10) yes
O1 C113 1.393(12) yes
C113 H1131 1.000 no
C113 C115 1.492(13) yes
C113 C114 1.470(12) yes
C114 H1143 1.000 no
C114 H1142 1.000 no
C114 H1141 1.000 no
C115 H1153 1.000 no
C115 H1152 1.000 no
C115 H1151 1.000 no
C116 H1161 1.000 no
C116 C118 1.459(11) yes
C116 C117 1.481(11) yes
C117 H1173 1.000 no
C117 H1172 1.000 no
C117 H1171 1.000 no
C118 H1183 1.000 no
C118 H1182 1.000 no
C118 H1181 1.000 no
O101 C216 1.460(15) yes
O101 C213 1.454(16) yes
C213 H2131 1.000 no
C213 C215 1.519(17) yes
C213 C214 1.499(17) yes
C214 H2143 1.000 no
C214 H2142 1.000 no
C214 H2141 1.000 no
C215 H2153 1.000 no
C215 H2152 1.000 no
C215 H2151 1.000 no
C216 H2161 1.000 no
C216 C218 1.573(16) yes
C216 C217 1.529(16) yes
C217 H2173 1.000 no
C217 H2172 1.000 no
C217 H2171 1.000 no
C218 H2183 1.000 no
C218 H2182 1.000 no
C218 H2181 1.000 no
O2 C122 1.435(10) yes
O2 C119 1.408(9) yes
C119 H1191 1.000 no
C119 C121 1.459(11) yes
C119 C120 1.492(11) yes
C120 H1203 1.000 no
C120 H1202 1.000 no
C120 H1201 1.000 no
C121 H1213 1.000 no
C121 H1212 1.000 no
C121 H1211 1.000 no
C122 H1221 1.000 no
C122 C124 1.486(12) yes
C122 C123 1.534(11) yes
C123 H1233 1.000 no
C123 H1232 1.000 no
C123 H1231 1.000 no
C124 H1243 1.000 no
C124 H1242 1.000 no
C124 H1241 1.000 no
O102 C222 1.425(12) yes
O102 C219 1.424(12) yes
C219 H2191 1.000 no
C219 C221 1.528(14) yes
C219 C220 1.492(14) yes
C220 H2203 1.000 no
C220 H2202 1.000 no
C220 H2201 1.000 no
C221 H2213 1.000 no
C221 H2212 1.000 no
C221 H2211 1.000 no
C222 H2221 1.000 no
C222 C224 1.514(14) yes
C222 C223 1.551(14) yes
C223 H2233 1.000 no
C223 H2232 1.000 no
C223 H2231 1.000 no
C224 H2243 1.000 no
C224 H2242 1.000 no
C224 H2241 1.000 no

loop_
_geom_hbond_atom_site_label_D
_geom_hbond_atom_site_label_H
_geom_hbond_atom_site_label_A
_geom_hbond_distance_DH
_geom_hbond_distance_HA
_geom_hbond_distance_DA
_geom_hbond_angle_DHA
_geom_hbond_publ_flag
N1 H1 F1 0.88(5) 1.75(5) 2.625(3) 173(5) yes
N2 H2 F2 0.85(5) 1.92(5) 2.701(4) 151(4) yes
N3 H3 F1 0.79(4) 1.90(4) 2.680(4) 168(3) yes
N4 H4 F2 0.78(4) 1.95(4) 2.715(4) 168(4) yes
N5 H5 F1 0.84(5) 1.87(5) 2.662(3) 158(4) yes
N6 H6 F2 0.81(3) 1.81(3) 2.625(4) 177(3) yes
N7 H7 F1 0.84(4) 1.81(4) 2.640(3) 174(3) yes
N8 H8 F2 0.79(4) 1.98(4) 2.752(4) 163(4) yes
